data_4340024
loop_
_publ_author_name
'Connell, Timothy U.'
'Schieber, Christine'
'Silvestri, Ilaria Proietti'
'White, Jonathan M.'
'Williams, Spencer J.'
'Donnelly, Paul S.'

_publ_section_title
;
 Copper and Silver Complexes of Tris(triazole)amine and
 Tris(benzimidazole)amine Ligands: Evidence that Catalysis of an
 Azide-Alkyne Cycloaddition (&quot;Click&quot;) Reaction by a Silver
 Tris(triazole)amine Complex Arises from Copper Impurities.
;
_journal_issue 13
_journal_name_full 'Inorganic chemistry'
_journal_page_first 6503
_journal_page_last 6511
_journal_paper_doi 10.1021/ic5008999
_journal_volume 53
_journal_year 2014
_chemical_formula_sum 'C35 H39 B2 Cu F8 N14'
_chemical_formula_weight 892.96
_space_group_crystal_system triclinic
_space_group_IT_number 2
_space_group_name_Hall '-P 1'
_space_group_name_H-M_alt 'P -1'
_symmetry_space_group_name_Hall '-P 1'
_symmetry_space_group_name_H-M 'P -1'
_atom_sites_solution_hydrogens mixed
_audit_creation_method
;SHELXL-97_chemical_name_systematic 
 ?
;
_cell_angle_alpha 108.124(5)
_cell_angle_beta 103.591(5)
_cell_angle_gamma 106.069(5)
_cell_formula_units_Z 2
_cell_length_a 12.537(5)
_cell_length_b 12.735(5)
_cell_length_c 14.852(5)
_cell_measurement_reflns_used 9195
_cell_measurement_temperature 130.00(10)
_cell_measurement_theta_max 29.2094
_cell_measurement_theta_min 2.8735
_cell_volume 2027.3(13)
_computing_cell_refinement
;
CrysAlisPro, Agilent Technologies,
Version 1.171.35.15 (release 03-08-2011 CrysAlis171 .NET)
(compiled Aug  3 2011,13:03:54)
;
_computing_data_collection
;
CrysAlisPro, Agilent Technologies,
Version 1.171.35.15 (release 03-08-2011 CrysAlis171 .NET)
(compiled Aug  3 2011,13:03:54)
;
_computing_data_reduction
;
CrysAlisPro, Agilent Technologies,
Version 1.171.35.15 (release 03-08-2011 CrysAlis171 .NET)
(compiled Aug  3 2011,13:03:54)
;
_computing_structure_refinement 'SHELXL-2012 (Sheldrick, 2012)'
_diffrn_ambient_temperature 130.00(10)
_diffrn_measured_fraction_theta_full 0.970
_diffrn_measured_fraction_theta_max 0.997
_diffrn_measurement_device_type 'SuperNova, Dual, Cu at zero, Atlas'
_diffrn_measurement_method '\w scans'
_diffrn_radiation_monochromator mirror
_diffrn_radiation_source 'SuperNova (Mo) X-ray Source'
_diffrn_radiation_type 'Mo K\a'
_diffrn_radiation_wavelength 0.7107
_diffrn_reflns_av_R_equivalents 0.0286
_diffrn_reflns_av_unetI/netI 0.0383
_diffrn_reflns_Laue_measured_fraction_full 0.970
_diffrn_reflns_Laue_measured_fraction_max 0.997
_diffrn_reflns_limit_h_max 14
_diffrn_reflns_limit_h_min -14
_diffrn_reflns_limit_k_max 15
_diffrn_reflns_limit_k_min -14
_diffrn_reflns_limit_l_max 17
_diffrn_reflns_limit_l_min -17
_diffrn_reflns_number 17327
_diffrn_reflns_point_group_measured_fraction_full 0.970
_diffrn_reflns_point_group_measured_fraction_max 0.997
_diffrn_reflns_theta_full 25.242
_diffrn_reflns_theta_max 24.996
_diffrn_reflns_theta_min 2.880
_exptl_absorpt_coefficient_mu 0.622
_exptl_absorpt_correction_T_max 0.924
_exptl_absorpt_correction_T_min 0.815
_exptl_absorpt_correction_type gaussian
_exptl_absorpt_process_details
;
CrysAlisPro, Agilent Technologies,
Version 1.171.35.15 (release 03-08-2011 CrysAlis171 .NET)
(compiled Aug  3 2011,13:03:54)
Numerical absorption correction based on gaussian integration over
            a multifaceted crystal model
;
_exptl_crystal_colour yellow
_exptl_crystal_density_diffrn 1.463
_exptl_crystal_description block
_exptl_crystal_F_000 916
_exptl_crystal_size_max 0.4154
_exptl_crystal_size_mid 0.2722
_exptl_crystal_size_min 0.1278
_refine_diff_density_max 1.834
_refine_diff_density_min -0.545
_refine_diff_density_rms 0.098
_refine_ls_extinction_coef 0.0019(10)
_refine_ls_extinction_expression Fc^*^=kFc[1+0.001xFc^2^\l^3^/sin(2\q)]^-1/4^
_refine_ls_extinction_method SHELXL
_refine_ls_goodness_of_fit_ref 1.147
_refine_ls_hydrogen_treatment mixed
_refine_ls_matrix_type full
_refine_ls_number_parameters 579
_refine_ls_number_reflns 7112
_refine_ls_number_restraints 0
_refine_ls_restrained_S_all 1.147
_refine_ls_R_factor_all 0.0732
_refine_ls_R_factor_gt 0.0662
_refine_ls_shift/su_max 0.004
_refine_ls_shift/su_mean 0.000
_refine_ls_structure_factor_coef Fsqd
_refine_ls_weighting_details
;
 w=1/[\s^2^(Fo^2^)+(0.0633P)^2^+8.2959P]
 where P=(Fo^2^+2Fc^2^)/3
;
_refine_ls_weighting_scheme calc
_refine_ls_wR_factor_gt 0.1773
_refine_ls_wR_factor_ref 0.1805
_reflns_Friedel_coverage 0.000
_reflns_number_gt 6304
_reflns_number_total 7112
_reflns_threshold_expression 'I > 2\s(I)'
_cod_data_source_file ic5008999_si_004.cif
_cod_data_source_block JMWPD176
_cod_depositor_comments 'Adding full bibliography for 4340023--4340026.cif.'
_cod_database_code 4340024
_shelx_space_group_comment
;
The symmetry employed for this shelxl refinement is uniquely defined
by the following loop, which should always be used as a source of
symmetry information in preference to the above space-group names.
They are only intended as comments.
;
_shelxl_version_number 2012-9

loop_
_space_group_symop_operation_xyz
'x, y, z'
'-x, -y, -z'

loop_
_atom_site_label
_atom_site_type_symbol
_atom_site_fract_x
_atom_site_fract_y
_atom_site_fract_z
_atom_site_U_iso_or_equiv
_atom_site_adp_type
_atom_site_occupancy
_atom_site_site_symmetry_order
_atom_site_calc_flag
_atom_site_refinement_flags_posn
_atom_site_refinement_flags_adp
_atom_site_refinement_flags_occupancy
_atom_site_disorder_assembly
_atom_site_disorder_group
C1 C 0.4602(4) 0.2541(4) 0.2083(3) 0.0222(9) Uani 1 1 d . . . . .
H1A H 0.4370 0.3151 0.1932 0.027 Uiso 1 1 calc R U . . .
H1B H 0.3891 0.1886 0.1959 0.027 Uiso 1 1 calc R U . . .
C2 C 0.5255(4) 0.2108(4) 0.1422(3) 0.0201(9) Uani 1 1 d . . . . .
C3 C 0.6563(4) 0.1502(4) 0.0966(3) 0.0220(9) Uani 1 1 d . . . . .
C4 C 0.7539(4) 0.1183(4) 0.0907(4) 0.0256(10) Uani 1 1 d . . . . .
H4 H 0.8090 0.1231 0.1476 0.031 Uiso 1 1 calc R U . . .
C5 C 0.7640(4) 0.0794(4) -0.0034(4) 0.0285(11) Uani 1 1 d . . . . .
H5 H 0.8285 0.0591 -0.0095 0.034 Uiso 1 1 calc R U . . .
C6 C 0.6813(4) 0.0695(4) -0.0892(4) 0.0284(11) Uani 1 1 d . . . . .
H6 H 0.6912 0.0420 -0.1513 0.034 Uiso 1 1 calc R U . . .
C7 C 0.5842(4) 0.0998(4) -0.0845(4) 0.0272(10) Uani 1 1 d . . . . .
H7 H 0.5286 0.0936 -0.1417 0.033 Uiso 1 1 calc R U . . .
C8 C 0.5744(4) 0.1396(4) 0.0101(4) 0.0240(10) Uani 1 1 d . . . . .
C9 C 0.4677(4) 0.2846(4) 0.3811(3) 0.0191(9) Uani 1 1 d . . . . .
H9A H 0.5113 0.3423 0.4505 0.023 Uiso 1 1 calc R U . . .
H9B H 0.3933 0.2939 0.3576 0.023 Uiso 1 1 calc R U . . .
C10 C 0.4454(4) 0.1610(4) 0.3751(3) 0.0194(9) Uani 1 1 d . . . . .
C11 C 0.4735(4) -0.0030(4) 0.3584(3) 0.0203(9) Uani 1 1 d . . . . .
C12 C 0.5136(4) -0.0969(4) 0.3426(4) 0.0247(10) Uani 1 1 d . . . . .
H12 H 0.5781 -0.0945 0.3214 0.030 Uiso 1 1 calc R U . . .
C13 C 0.4537(4) -0.1933(4) 0.3595(4) 0.0265(10) Uani 1 1 d . . . . .
H13 H 0.4786 -0.2570 0.3496 0.032 Uiso 1 1 calc R U . . .
C14 C 0.3564(5) -0.1977(4) 0.3911(4) 0.0301(11) Uani 1 1 d . . . . .
H14 H 0.3180 -0.2644 0.4015 0.036 Uiso 1 1 calc R U . . .
C16 C 0.3757(4) -0.0091(4) 0.3890(3) 0.0211(9) Uani 1 1 d . . . . .
C17 C 0.6128(4) 0.4326(4) 0.3514(3) 0.0211(9) Uani 1 1 d . . . . .
H17A H 0.5700 0.4816 0.3752 0.025 Uiso 1 1 calc R U . . .
H17B H 0.6336 0.4490 0.2969 0.025 Uiso 1 1 calc R U . . .
C18 C 0.7225(4) 0.4593(4) 0.4361(3) 0.0197(9) Uani 1 1 d . . . . .
C19 C 0.8636(4) 0.4278(4) 0.5255(3) 0.0190(9) Uani 1 1 d . . . . .
C20 C 0.9411(4) 0.3817(4) 0.5665(3) 0.0220(9) Uani 1 1 d . . . . .
H20 H 0.9267 0.3007 0.5387 0.026 Uiso 1 1 calc R U . . .
C21 C 1.0405(4) 0.4608(4) 0.6502(4) 0.0248(10) Uani 1 1 d . . . . .
H21 H 1.0939 0.4323 0.6794 0.030 Uiso 1 1 calc R U . . .
C22 C 1.0624(4) 0.5828(4) 0.6917(4) 0.0265(10) Uani 1 1 d . . . . .
H22 H 1.1307 0.6336 0.7475 0.032 Uiso 1 1 calc R U . . .
C23 C 0.9861(4) 0.6295(4) 0.6525(4) 0.0259(10) Uani 1 1 d . . . . .
H23 H 1.0003 0.7105 0.6809 0.031 Uiso 1 1 calc R U . . .
C24 C 0.8862(4) 0.5498(4) 0.5681(3) 0.0210(9) Uani 1 1 d . . . . .
C25 C 0.8276(4) 0.0853(4) 0.3429(4) 0.0233(10) Uani 1 1 d . . . . .
C26 C 0.9156(5) 0.0319(5) 0.3500(5) 0.0368(12) Uani 1 1 d . . . . .
H26A H 0.9650 0.0542 0.3132 0.055 Uiso 1 1 calc R U . . .
H26B H 0.8766 -0.0534 0.3218 0.055 Uiso 1 1 calc R U . . .
H26C H 0.9635 0.0595 0.4198 0.055 Uiso 1 1 calc R U . . .
C27 C 1.1864(7) 0.1706(6) 0.9416(5) 0.0578(19) Uani 1 1 d . . . . .
C28 C 1.0887(7) 0.1844(7) 0.9744(5) 0.067(2) Uani 1 1 d . . . . .
H28A H 1.0870 0.2614 0.9818 0.100 Uiso 1 1 calc R U . . .
H28B H 1.0993 0.1774 1.0381 0.100 Uiso 1 1 calc R U . . .
H28C H 1.0153 0.1234 0.9249 0.100 Uiso 1 1 calc R U . . .
C29 C 1.1856(7) 0.5974(7) 0.9769(6) 0.067(2) Uani 1 1 d . . . . .
H29A H 1.1959 0.6796 0.9935 0.101 Uiso 1 1 calc R U . . .
H29B H 1.2148 0.5866 1.0378 0.101 Uiso 1 1 calc R U . . .
H29C H 1.1029 0.5479 0.9428 0.101 Uiso 1 1 calc R U . . .
C30 C 1.2515(5) 0.5641(6) 0.9107(5) 0.0436(14) Uani 1 1 d . . . . .
C31 C 1.5302(7) 0.6401(6) 1.1213(5) 0.0602(18) Uani 1 1 d . . . . .
H31A H 1.5324 0.6325 1.0554 0.090 Uiso 1 1 calc R U . . .
H31B H 1.6076 0.6558 1.1652 0.090 Uiso 1 1 calc R U . . .
H31C H 1.5062 0.7048 1.1485 0.090 Uiso 1 1 calc R U . . .
C32 C 1.4485(6) 0.5330(6) 1.1134(5) 0.0485(15) Uani 1 1 d . . . . .
C33 C 0.9983(7) 0.2078(6) 0.7314(5) 0.0563(17) Uani 1 1 d . . . . .
H33A H 1.0807 0.2256 0.7640 0.084 Uiso 1 1 calc R U . . .
H33B H 0.9872 0.2194 0.6695 0.084 Uiso 1 1 calc R U . . .
H33C H 0.9528 0.1264 0.7168 0.084 Uiso 1 1 calc R U . . .
C34 C 0.9594(6) 0.2861(6) 0.7974(5) 0.0485(15) Uani 1 1 d . . . . .
C35 C 0.8080(6) -0.4684(8) 0.7778(5) 0.0619(19) Uani 1 1 d . . . . .
H35A H 0.7932 -0.5322 0.8003 0.093 Uiso 1 1 calc R U . . .
H35B H 0.8261 -0.3945 0.8330 0.093 Uiso 1 1 calc R U . . .
H35C H 0.8738 -0.4631 0.7546 0.093 Uiso 1 1 calc R U . . .
C36 C 0.7041(5) -0.4912(5) 0.6962(5) 0.0366(12) Uani 1 1 d . . . . .
C15 N 0.3161(5) -0.1056(4) 0.4073(4) 0.0433(11) Uani 1 1 d . . . . .
H15 H 0.2571 -0.1077 0.4276 0.052 Uiso 1 1 calc R U . . .
N1 N 0.5386(3) 0.3040(3) 0.3154(3) 0.0188(8) Uani 1 1 d . . . . .
N2 N 0.3610(3) 0.0972(3) 0.3985(3) 0.0219(8) Uani 1 1 d . . . . .
N3 N 0.5159(3) 0.1061(3) 0.3500(3) 0.0195(8) Uani 1 1 d . . . . .
N4 N 0.4920(4) 0.1798(3) 0.0433(3) 0.0224(8) Uani 1 1 d . . . . .
N5 N 0.6235(3) 0.1946(3) 0.1799(3) 0.0199(8) Uani 1 1 d . . . . .
N6 N 0.7583(3) 0.3729(3) 0.4424(3) 0.0192(8) Uani 1 1 d . . . . .
N7 N 0.7939(3) 0.5650(3) 0.5087(3) 0.0213(8) Uani 1 1 d . . . . .
N8 N 0.7598(3) 0.1278(3) 0.3369(3) 0.0255(9) Uani 1 1 d . . . . .
N9 N 1.2640(6) 0.1619(6) 0.9163(5) 0.0701(18) Uani 1 1 d . . . . .
N10 N 1.3005(5) 0.5365(6) 0.8586(4) 0.0574(14) Uani 1 1 d . . . . .
N11 N 1.3798(7) 0.4443(7) 1.1045(6) 0.077(2) Uani 1 1 d . . . . .
N12 N 0.6238(4) -0.5113(4) 0.6316(4) 0.0392(11) Uani 1 1 d . . . . .
N13 N 0.9316(6) 0.3488(6) 0.8519(5) 0.0708(18) Uani 1 1 d . . . . .
F1 F 0.6964(3) -0.2785(2) 0.4495(2) 0.0328(7) Uani 1 1 d . . . . .
F2 F 0.8802(3) -0.2258(3) 0.4392(3) 0.0440(8) Uani 1 1 d . . . . .
F3 F 0.8082(3) -0.0838(2) 0.4974(2) 0.0348(7) Uani 1 1 d . . . . .
F4 F 0.7307(3) -0.2079(3) 0.3322(2) 0.0501(9) Uani 1 1 d . . . . .
F6 F 0.9856(2) -0.1117(3) 0.8167(2) 0.0395(7) Uani 1 1 d . . . . .
F5 F 0.7980(7) -0.197(3) 0.8051(12) 0.074(6) Uani 0.71(5) 1 d . . P A 1
F7 F 0.854(2) -0.0230(16) 0.7877(11) 0.077(6) Uani 0.71(5) 1 d . . P A 1
F5' F 0.804(2) -0.140(3) 0.8231(19) 0.065(7) Uani 0.29(5) 1 d . . P A 2
F7' F 0.891(3) -0.016(3) 0.769(3) 0.065(8) Uani 0.29(5) 1 d . . P A 2
F8 F 0.8325(3) -0.1945(3) 0.6669(2) 0.0404(8) Uani 1 1 d . . . . .
Cu Cu 0.65181(5) 0.21338(5) 0.32676(4) 0.01985(19) Uani 1 1 d . . . . .
B1 B 0.7789(5) -0.1996(5) 0.4282(4) 0.0296(12) Uani 1 1 d . . . . .
B2 B 0.8701(5) -0.1285(6) 0.7693(4) 0.0308(13) Uani 1 1 d . . . . .
H2A H 0.322(5) 0.119(5) 0.419(4) 0.018(14) Uiso 1 1 d . . . . .
H4A H 0.438(5) 0.185(4) 0.012(4) 0.018(13) Uiso 1 1 d . . . . .
H7A H 0.780(5) 0.619(5) 0.507(4) 0.025(14) Uiso 1 1 d . . . . .

loop_
_atom_site_aniso_label
_atom_site_aniso_U_11
_atom_site_aniso_U_22
_atom_site_aniso_U_33
_atom_site_aniso_U_23
_atom_site_aniso_U_13
_atom_site_aniso_U_12
C1 0.016(2) 0.026(2) 0.027(2) 0.010(2) 0.0071(19) 0.0103(19)
C2 0.016(2) 0.018(2) 0.025(2) 0.0086(18) 0.0071(18) 0.0046(18)
C3 0.018(2) 0.020(2) 0.024(2) 0.0053(19) 0.0095(19) 0.0046(18)
C4 0.020(2) 0.025(2) 0.027(2) 0.004(2) 0.009(2) 0.008(2)
C5 0.023(2) 0.029(3) 0.033(3) 0.007(2) 0.015(2) 0.011(2)
C6 0.030(3) 0.025(2) 0.024(2) 0.003(2) 0.014(2) 0.007(2)
C7 0.027(2) 0.025(2) 0.022(2) 0.005(2) 0.007(2) 0.005(2)
C8 0.020(2) 0.021(2) 0.028(2) 0.0075(19) 0.010(2) 0.0045(19)
C9 0.016(2) 0.019(2) 0.025(2) 0.0067(18) 0.0097(18) 0.0092(18)
C10 0.017(2) 0.018(2) 0.021(2) 0.0047(18) 0.0056(18) 0.0062(18)
C11 0.017(2) 0.017(2) 0.021(2) 0.0034(18) 0.0026(18) 0.0049(18)
C12 0.023(2) 0.021(2) 0.029(2) 0.007(2) 0.009(2) 0.011(2)
C13 0.030(3) 0.021(2) 0.026(2) 0.006(2) 0.007(2) 0.012(2)
C14 0.034(3) 0.022(2) 0.033(3) 0.011(2) 0.012(2) 0.009(2)
C16 0.021(2) 0.019(2) 0.021(2) 0.0048(18) 0.0064(18) 0.0077(18)
C17 0.021(2) 0.016(2) 0.027(2) 0.0067(18) 0.0089(19) 0.0088(18)
C18 0.018(2) 0.019(2) 0.026(2) 0.0106(19) 0.0117(19) 0.0081(18)
C19 0.015(2) 0.018(2) 0.023(2) 0.0055(18) 0.0090(18) 0.0053(17)
C20 0.020(2) 0.017(2) 0.027(2) 0.0060(19) 0.0090(19) 0.0072(18)
C21 0.020(2) 0.026(2) 0.029(2) 0.010(2) 0.009(2) 0.010(2)
C22 0.017(2) 0.027(2) 0.028(3) 0.006(2) 0.007(2) 0.0035(19)
C23 0.022(2) 0.018(2) 0.033(3) 0.006(2) 0.012(2) 0.0031(19)
C24 0.017(2) 0.017(2) 0.028(2) 0.0065(19) 0.0116(19) 0.0054(18)
C25 0.019(2) 0.018(2) 0.030(3) 0.0060(19) 0.009(2) 0.0068(19)
C26 0.032(3) 0.043(3) 0.057(4) 0.029(3) 0.026(3) 0.025(3)
C27 0.053(4) 0.046(4) 0.049(4) 0.021(3) -0.016(3) 0.009(3)
C28 0.067(5) 0.075(5) 0.043(4) 0.017(4) 0.005(4) 0.026(4)
C29 0.071(5) 0.064(5) 0.069(5) 0.021(4) 0.038(4) 0.023(4)
C30 0.039(3) 0.045(3) 0.043(3) 0.020(3) 0.011(3) 0.012(3)
C31 0.078(5) 0.044(4) 0.045(4) 0.009(3) 0.012(4) 0.022(4)
C32 0.063(4) 0.060(4) 0.040(3) 0.027(3) 0.027(3) 0.033(4)
C33 0.069(5) 0.062(4) 0.050(4) 0.023(3) 0.023(3) 0.041(4)
C34 0.055(4) 0.051(4) 0.047(4) 0.022(3) 0.018(3) 0.028(3)
C35 0.040(4) 0.101(6) 0.053(4) 0.042(4) 0.016(3) 0.027(4)
C36 0.034(3) 0.040(3) 0.046(3) 0.025(3) 0.019(3) 0.016(3)
C15 0.045(3) 0.036(3) 0.045(3) 0.012(2) 0.019(2) 0.013(2)
N1 0.0146(17) 0.0177(18) 0.0244(19) 0.0069(15) 0.0092(15) 0.0064(15)
N2 0.0189(19) 0.022(2) 0.029(2) 0.0084(17) 0.0142(18) 0.0118(17)
N3 0.0172(18) 0.0164(18) 0.0227(19) 0.0047(15) 0.0064(15) 0.0072(15)
N4 0.0149(19) 0.025(2) 0.025(2) 0.0087(17) 0.0049(17) 0.0083(17)
N5 0.0142(17) 0.0206(19) 0.0226(19) 0.0064(15) 0.0072(15) 0.0053(15)
N6 0.0153(18) 0.0187(18) 0.0234(19) 0.0067(15) 0.0068(15) 0.0078(15)
N7 0.0181(19) 0.0146(19) 0.032(2) 0.0079(17) 0.0114(17) 0.0072(16)
N8 0.023(2) 0.0181(19) 0.031(2) 0.0038(17) 0.0096(17) 0.0079(17)
N9 0.040(3) 0.082(5) 0.092(5) 0.048(4) 0.005(3) 0.027(3)
N10 0.055(3) 0.068(4) 0.050(3) 0.026(3) 0.015(3) 0.025(3)
N11 0.098(5) 0.078(5) 0.090(5) 0.053(4) 0.057(4) 0.042(4)
N12 0.034(3) 0.040(3) 0.054(3) 0.022(2) 0.022(3) 0.021(2)
N13 0.080(5) 0.072(4) 0.066(4) 0.017(3) 0.031(4) 0.043(4)
F1 0.0308(15) 0.0291(15) 0.0430(17) 0.0160(13) 0.0157(13) 0.0138(13)
F2 0.0406(18) 0.0445(19) 0.062(2) 0.0205(17) 0.0314(17) 0.0284(16)
F3 0.0369(16) 0.0259(15) 0.0463(18) 0.0108(13) 0.0245(14) 0.0144(13)
F4 0.066(2) 0.048(2) 0.0350(18) 0.0188(16) 0.0152(17) 0.0193(18)
F6 0.0184(14) 0.0494(19) 0.0424(18) 0.0104(15) 0.0061(13) 0.0141(14)
F5 0.025(3) 0.141(15) 0.050(6) 0.066(7) 0.005(3) 0.000(5)
F7 0.082(10) 0.063(7) 0.052(5) -0.019(4) -0.021(5) 0.063(8)
F5' 0.032(9) 0.066(16) 0.096(16) 0.014(11) 0.048(11) 0.017(9)
F7' 0.041(11) 0.051(12) 0.099(19) 0.019(12) 0.023(11) 0.024(9)
F8 0.0314(16) 0.0465(19) 0.0321(16) 0.0013(14) 0.0072(13) 0.0185(15)
Cu 0.0161(3) 0.0182(3) 0.0258(3) 0.0059(2) 0.0081(2) 0.0099(2)
B1 0.035(3) 0.028(3) 0.035(3) 0.014(3) 0.020(3) 0.017(3)
B2 0.021(3) 0.043(3) 0.031(3) 0.014(3) 0.010(2) 0.017(3)

loop_
_atom_type_symbol
_atom_type_description
_atom_type_scat_dispersion_real
_atom_type_scat_dispersion_imag
_atom_type_scat_source
C C 0.0033 0.0016 'International Tables Vol C Tables 4.2.6.8 and 6.1.1.4'
H H 0.0000 0.0000 'International Tables Vol C Tables 4.2.6.8 and 6.1.1.4'
N N 0.0061 0.0033 'International Tables Vol C Tables 4.2.6.8 and 6.1.1.4'
F F 0.0171 0.0103 'International Tables Vol C Tables 4.2.6.8 and 6.1.1.4'
Cu Cu 0.3201 1.2651 'International Tables Vol C Tables 4.2.6.8 and 6.1.1.4'
B B 0.0013 0.0007 'International Tables Vol C Tables 4.2.6.8 and 6.1.1.4'

loop_
_geom_angle_atom_site_label_1
_geom_angle_atom_site_label_2
_geom_angle_atom_site_label_3
_geom_angle
N1 C1 C2 108.8(3)
N5 C2 N4 113.3(4)
N5 C2 C1 120.9(4)
N4 C2 C1 125.8(4)
C8 C3 N5 109.4(4)
C8 C3 C4 120.2(4)
N5 C3 C4 130.4(4)
C5 C4 C3 116.8(4)
C4 C5 C6 122.3(4)
C7 C6 C5 121.4(4)
C8 C7 C6 116.4(4)
C7 C8 C3 122.9(4)
C7 C8 N4 132.1(5)
C3 C8 N4 104.9(4)
C10 C9 N1 107.2(3)
N3 C10 N2 113.0(4)
N3 C10 C9 120.9(4)
N2 C10 C9 126.1(4)
C12 C11 C16 120.2(4)
C12 C11 N3 131.1(4)
C16 C11 N3 108.7(4)
C13 C12 C11 117.4(4)
C12 C13 C14 121.7(4)
C15 C14 C13 121.5(5)
N2 C16 C15 132.2(4)
N2 C16 C11 105.3(4)
C15 C16 C11 122.4(4)
N1 C17 C18 107.0(3)
N6 C18 N7 112.9(4)
N6 C18 C17 120.2(4)
N7 C18 C17 126.9(4)
C20 C19 N6 131.2(4)
C20 C19 C24 120.7(4)
N6 C19 C24 108.1(4)
C21 C20 C19 117.4(4)
C20 C21 C22 121.3(4)
C23 C22 C21 121.9(4)
C22 C23 C24 116.7(4)
N7 C24 C23 132.5(4)
N7 C24 C19 105.6(4)
C23 C24 C19 122.0(4)
N8 C25 C26 179.2(5)
N9 C27 C28 178.8(8)
N10 C30 C29 178.7(8)
N11 C32 C31 178.4(8)
N13 C34 C33 178.0(8)
N12 C36 C35 178.3(7)
C14 C15 C16 116.7(4)
C1 N1 C17 111.5(3)
C1 N1 C9 110.7(3)
C17 N1 C9 111.1(3)
C1 N1 Cu 108.3(2)
C17 N1 Cu 107.7(2)
C9 N1 Cu 107.4(3)
C10 N2 C16 107.7(4)
C10 N3 C11 105.3(4)
C10 N3 Cu 111.3(3)
C11 N3 Cu 143.1(3)
C2 N4 C8 107.7(4)
C2 N5 C3 104.7(4)
C2 N5 Cu 110.9(3)
C3 N5 Cu 143.0(3)
C18 N6 C19 105.6(4)
C18 N6 Cu 112.0(3)
C19 N6 Cu 142.1(3)
C18 N7 C24 107.8(4)
C25 N8 Cu 175.2(4)
N8 Cu N6 98.84(15)
N8 Cu N3 99.10(15)
N6 Cu N3 117.36(14)
N8 Cu N5 98.42(15)
N6 Cu N5 120.09(15)
N3 Cu N5 115.68(14)
N8 Cu N1 179.60(16)
N6 Cu N1 81.14(14)
N3 Cu N1 81.25(14)
N5 Cu N1 81.26(14)
F4 B1 F2 110.9(4)
F4 B1 F3 109.2(4)
F2 B1 F3 109.0(5)
F4 B1 F1 110.0(5)
F2 B1 F1 109.3(4)
F3 B1 F1 108.4(4)
F5' B2 F8 123.7(14)
F7 B2 F8 110.5(8)
F5' B2 F6 113.8(13)
F7 B2 F6 112.1(10)
F8 B2 F6 111.3(4)
F5' B2 F7' 106.0(14)
F8 B2 F7' 99.3(17)
F6 B2 F7' 97.9(14)
F7 B2 F5 109.4(8)
F8 B2 F5 105.5(10)
F6 B2 F5 107.9(7)

loop_
_geom_bond_atom_site_label_1
_geom_bond_atom_site_label_2
_geom_bond_distance
C1 N1 1.481(6)
C1 C2 1.492(6)
C2 N5 1.323(6)
C2 N4 1.323(6)
C3 C8 1.385(7)
C3 N5 1.398(6)
C3 C4 1.404(6)
C4 C5 1.379(7)
C5 C6 1.387(7)
C6 C7 1.385(7)
C7 C8 1.385(7)
C8 N4 1.395(6)
C9 C10 1.491(6)
C9 N1 1.496(5)
C10 N3 1.320(6)
C10 N2 1.331(6)
C11 C12 1.396(6)
C11 C16 1.396(6)
C11 N3 1.399(6)
C12 C13 1.381(7)
C13 C14 1.400(7)
C14 C15 1.378(7)
C16 N2 1.386(6)
C16 C15 1.391(7)
C17 N1 1.488(6)
C17 C18 1.500(6)
C18 N6 1.318(6)
C18 N7 1.324(6)
C19 C20 1.385(6)
C19 N6 1.394(6)
C19 C24 1.398(6)
C20 C21 1.383(7)
C21 C22 1.400(7)
C22 C23 1.371(7)
C23 C24 1.392(7)
C24 N7 1.380(6)
C25 N8 1.129(6)
C25 C26 1.447(6)
C27 N9 1.144(10)
C27 C28 1.453(12)
C29 C30 1.465(9)
C30 N10 1.128(8)
C31 C32 1.412(10)
C32 N11 1.163(9)
C33 C34 1.441(9)
C34 N13 1.140(8)
C35 C36 1.442(9)
C36 N12 1.118(7)
N1 Cu 2.070(4)
N3 Cu 2.042(4)
N5 Cu 2.051(4)
N6 Cu 2.027(4)
N8 Cu 1.966(4)
F1 B1 1.397(6)
F2 B1 1.385(6)
F3 B1 1.395(6)
F4 B1 1.370(7)
F6 B2 1.377(6)
F5 B2 1.396(12)
F7 B2 1.365(14)
F5' B2 1.29(3)
F7' B2 1.39(4)
F8 B2 1.375(7)

loop_
_geom_torsion_atom_site_label_1
_geom_torsion_atom_site_label_2
_geom_torsion_atom_site_label_3
_geom_torsion_atom_site_label_4
_geom_torsion
N1 C1 C2 N5 15.5(6)
N1 C1 C2 N4 -167.7(4)
C8 C3 C4 C5 1.3(7)
N5 C3 C4 C5 -178.4(4)
C3 C4 C5 C6 -1.2(7)
C4 C5 C6 C7 0.7(8)
C5 C6 C7 C8 -0.3(7)
C6 C7 C8 C3 0.4(7)
C6 C7 C8 N4 178.1(5)
N5 C3 C8 C7 178.8(4)
C4 C3 C8 C7 -1.0(7)
N5 C3 C8 N4 0.6(5)
C4 C3 C8 N4 -179.2(4)
N1 C9 C10 N3 23.5(5)
N1 C9 C10 N2 -160.4(4)
C16 C11 C12 C13 -0.7(7)
N3 C11 C12 C13 178.5(4)
C11 C12 C13 C14 0.1(7)
C12 C13 C14 C15 -0.3(8)
C12 C11 C16 N2 179.4(4)
N3 C11 C16 N2 0.0(5)
C12 C11 C16 C15 1.5(7)
N3 C11 C16 C15 -177.9(4)
N1 C17 C18 N6 23.7(5)
N1 C17 C18 N7 -158.0(4)
N6 C19 C20 C21 179.3(4)
C24 C19 C20 C21 -0.1(6)
C19 C20 C21 C22 -0.3(7)
C20 C21 C22 C23 0.8(7)
C21 C22 C23 C24 -0.9(7)
C22 C23 C24 N7 -178.3(5)
C22 C23 C24 C19 0.6(7)
C20 C19 C24 N7 179.1(4)
N6 C19 C24 N7 -0.4(5)
C20 C19 C24 C23 -0.1(7)
N6 C19 C24 C23 -179.6(4)
C13 C14 C15 C16 1.0(7)
N2 C16 C15 C14 -178.9(5)
C11 C16 C15 C14 -1.6(7)
C2 C1 N1 C17 88.0(4)
C2 C1 N1 C9 -147.9(3)
C2 C1 N1 Cu -30.3(4)
C18 C17 N1 C1 -154.0(3)
C18 C17 N1 C9 82.1(4)
C18 C17 N1 Cu -35.2(4)
C10 C9 N1 C1 82.8(4)
C10 C9 N1 C17 -152.8(3)
C10 C9 N1 Cu -35.3(4)
N3 C10 N2 C16 0.3(5)
C9 C10 N2 C16 -176.0(4)
C15 C16 N2 C10 177.4(5)
C11 C16 N2 C10 -0.2(5)
N2 C10 N3 C11 -0.3(5)
C9 C10 N3 C11 176.3(4)
N2 C10 N3 Cu -175.1(3)
C9 C10 N3 Cu 1.5(5)
C12 C11 N3 C10 -179.1(5)
C16 C11 N3 C10 0.2(5)
C12 C11 N3 Cu -7.2(8)
C16 C11 N3 Cu 172.1(4)
N5 C2 N4 C8 -0.3(5)
C1 C2 N4 C8 -177.4(4)
C7 C8 N4 C2 -178.2(5)
C3 C8 N4 C2 -0.2(5)
N4 C2 N5 C3 0.7(5)
C1 C2 N5 C3 177.9(4)
N4 C2 N5 Cu -169.1(3)
C1 C2 N5 Cu 8.1(5)
C8 C3 N5 C2 -0.8(5)
C4 C3 N5 C2 179.0(5)
C8 C3 N5 Cu 163.2(4)
C4 C3 N5 Cu -17.1(8)
N7 C18 N6 C19 -1.1(5)
C17 C18 N6 C19 177.4(4)
N7 C18 N6 Cu -177.3(3)
C17 C18 N6 Cu 1.3(5)
C20 C19 N6 C18 -178.6(5)
C24 C19 N6 C18 0.9(5)
C20 C19 N6 Cu -4.3(8)
C24 C19 N6 Cu 175.2(4)
N6 C18 N7 C24 0.9(5)
C17 C18 N7 C24 -177.6(4)
C23 C24 N7 C18 178.8(5)
C19 C24 N7 C18 -0.2(5)
